data_2211545
loop_
_publ_author_name
'Hai-Ping Huang'
'Qiong Wu'
'Guang-Quan Mei'

_publ_section_title
;Bis(\m-3,5-dimethylpyrazolato-\k^2^<i>N</i>:<i>N</i>')bis[(4,4'-dimethyl-2,2'-bipyridine-\k^2^<i>N</i>,<i>N</i>')palladium(II)]
 bis(hexafluorophosphate) acetonitrile disolvate
;
_journal_coeditor_code NG2152
_journal_issue 12
_journal_name_full 'Acta Crystallographica Section E'
_journal_page_first m3465
_journal_page_last m3466
_journal_paper_doi 10.1107/S1600536806048926
_journal_volume 62
_journal_year 2006
_chemical_formula_iupac '[Pd2 (C5 H7 N2)2 (C12 H12 N2)2] (P F6)2, 2C2 H3 N'
_chemical_formula_moiety 'C38 H44 F12 N10 P2 Pd2 2+, 2(F6 P -), 2C2 H3 N'
_chemical_formula_sum 'C38 H44 F12 N10 P2 Pd2'
_chemical_formula_weight 1143.57
_chemical_name_systematic
;
Bis(\m-3,5-dimethylpyrazolato-\k^2^N:N')bis[(4,4'-dimethyl-
2,2'-bipyridine-\k^2^N,N')palladium(II)] bis(hexafluorophosphate)
acetonitrile disolvate
;
_space_group_IT_number 61
_symmetry_cell_setting orthorhombic
_symmetry_space_group_name_Hall '-P 2ac 2ab'
_symmetry_space_group_name_H-M 'P b c a'
_atom_sites_solution_hydrogens geom
_atom_sites_solution_primary direct
_atom_sites_solution_secondary difmap
_audit_creation_method SHELXL-97
_cell_angle_alpha 90.00
_cell_angle_beta 90.00
_cell_angle_gamma 90.00
_cell_formula_units_Z 8
_cell_length_a 15.7488(7)
_cell_length_b 25.5058(9)
_cell_length_c 25.5058(9)
_cell_measurement_reflns_used 7323
_cell_measurement_temperature 293.15
_cell_measurement_theta_max 27.4835
_cell_measurement_theta_min 2.0549
_cell_volume 10245.3(7)
_computing_cell_refinement 'SAINT-Plus (Bruker, 2001)'
_computing_data_collection 'SMART (Bruker, 2001)'
_computing_data_reduction SAINT-Plus
_computing_molecular_graphics 'PLATON (Spek, 2003)'
_computing_publication_material PLATON
_computing_structure_refinement 'SHELXL97 (Sheldrick, 1997)'
_computing_structure_solution 'SHELXS97 (Sheldrick, 1997)'
_diffrn_ambient_temperature 293.15
_diffrn_measured_fraction_theta_full 0.992
_diffrn_measured_fraction_theta_max 0.992
_diffrn_measurement_device_type 'Bruker SMART APEX CCD area-detector'
_diffrn_measurement_method '\f and \w'
_diffrn_radiation_monochromator graphite
_diffrn_radiation_type MoK\a
_diffrn_radiation_wavelength 0.71073
_diffrn_reflns_av_R_equivalents 0.0442
_diffrn_reflns_av_sigmaI/netI 0.0348
_diffrn_reflns_limit_h_max 19
_diffrn_reflns_limit_h_min -19
_diffrn_reflns_limit_k_max 32
_diffrn_reflns_limit_k_min -32
_diffrn_reflns_limit_l_max 32
_diffrn_reflns_limit_l_min -25
_diffrn_reflns_number 72334
_diffrn_reflns_theta_full 26.99
_diffrn_reflns_theta_max 26.99
_diffrn_reflns_theta_min 2.05
_diffrn_standards_decay_% <1
_diffrn_standards_interval_count 0
_diffrn_standards_number 0
_exptl_absorpt_coefficient_mu 0.845
_exptl_absorpt_correction_T_max 0.83
_exptl_absorpt_correction_T_min 0.78
_exptl_absorpt_correction_type multi-scan
_exptl_absorpt_process_details '(SADABS; Bruker, 2001)'
_exptl_crystal_colour Yellow
_exptl_crystal_density_diffrn 1.483
_exptl_crystal_density_method 'not measured'
_exptl_crystal_description Prism
_exptl_crystal_F_000 4576
_exptl_crystal_size_max 0.38
_exptl_crystal_size_mid 0.24
_exptl_crystal_size_min 0.22
_refine_diff_density_max 0.763
_refine_diff_density_min -0.474
_refine_ls_extinction_method none
_refine_ls_goodness_of_fit_ref 1.027
_refine_ls_hydrogen_treatment constr
_refine_ls_matrix_type full
_refine_ls_number_parameters 724
_refine_ls_number_reflns 11087
_refine_ls_number_restraints 174
_refine_ls_restrained_S_all 1.060
_refine_ls_R_factor_all 0.0748
_refine_ls_R_factor_gt 0.0632
_refine_ls_shift/su_max 0.001
_refine_ls_shift/su_mean 0.000
_refine_ls_structure_factor_coef Fsqd
_refine_ls_weighting_details 'calc w=1/[\s^2^(Fo^2^)+(0.0771P)^2^+27.5536P] where P=(Fo^2^+2Fc^2^)/3'
_refine_ls_weighting_scheme calc
_refine_ls_wR_factor_gt 0.1575
_refine_ls_wR_factor_ref 0.1690
_reflns_number_gt 9713
_reflns_number_total 11087
_reflns_threshold_expression I>2\s(I)
_cod_data_source_file ng2152.cif
_cod_data_source_block I
_cod_depositor_comments
;
The following automatic conversions were performed:
'_symmetry_cell_setting' value 'Orthorhombic' changed to 'orthorhombic'
according to '/home/saulius/struct/CIF-dictionaries/cif_core.dic'
dictionary named 'cif_core.dic' version 2.4.1 from 2010-06-29.

Automatic conversion script
Id: cif_fix_enum 1527 2010-12-29 10:47:43Z saulius 

The following automatic conversions were performed:

'_symmetry_cell_setting' value 'Orthorhombic' changed to
'orthorhombic' according to
/home/saulius/struct/CIF-dictionaries/cif_core.dic dictionary named
'cif_core.dic' version 2.4.1 from 2010-06-29.

Automatic conversion script
Id: cif_fix_values 1715 2011-07-08 13:25:40Z adriana 
;
_cod_database_code 2211545
_cod_database_fobs_code 2211545

loop_
_symmetry_equiv_pos_as_xyz
'x, y, z'
'-x+1/2, -y, z+1/2'
'-x, y+1/2, -z+1/2'
'x+1/2, -y+1/2, -z'
'-x, -y, -z'
'x-1/2, y, -z-1/2'
'x, -y-1/2, z-1/2'
'-x-1/2, y-1/2, z'

loop_
_atom_site_type_symbol
_atom_site_label
_atom_site_fract_x
_atom_site_fract_y
_atom_site_fract_z
_atom_site_U_iso_or_equiv
_atom_site_adp_type
_atom_site_calc_flag
_atom_site_refinement_flags
_atom_site_occupancy
_atom_site_disorder_assembly
_atom_site_disorder_group
Pd Pd1 0.69116(2) 0.605299(16) 0.509633(15) 0.04439(13) Uani d . 1 . .
Pd Pd2 0.76042(3) 0.707258(16) 0.564592(14) 0.04702(13) Uani d . 1 . .
P P1 0.42062(13) 0.66349(8) 0.25822(7) 0.0796(5) Uani d D 1 A 1
F F1 0.3970(9) 0.6114(3) 0.2883(5) 0.116(4) Uani d PDU 0.642(8) A 1
F F2 0.3312(6) 0.6663(7) 0.2315(6) 0.134(5) Uani d PDU 0.642(8) A 1
F F3 0.4474(12) 0.7152(5) 0.2292(6) 0.172(6) Uani d PDU 0.642(8) A 1
F F4 0.5113(6) 0.6627(7) 0.2858(6) 0.150(5) Uani d PDU 0.642(8) A 1
F F5 0.3854(9) 0.6974(5) 0.3053(4) 0.140(5) Uani d PDU 0.642(8) A 1
F F6 0.4550(10) 0.6298(5) 0.2117(4) 0.178(6) Uani d PDU 0.642(8) A 1
F F1' 0.3831(18) 0.6282(8) 0.3032(7) 0.138(8) Uani d PDU 0.358(8) A 2
F F2' 0.3282(9) 0.6816(11) 0.2429(11) 0.134(8) Uani d PDU 0.358(8) A 2
F F3' 0.4575(17) 0.6972(8) 0.2119(7) 0.126(7) Uani d PDU 0.358(8) A 2
F F4' 0.5137(9) 0.6456(11) 0.2728(11) 0.157(9) Uani d PDU 0.358(8) A 2
F F5' 0.4280(17) 0.7113(7) 0.2964(8) 0.161(9) Uani d PDU 0.358(8) A 2
F F6' 0.4115(16) 0.6152(7) 0.2199(8) 0.152(8) Uani d PDU 0.358(8) A 2
P P2 0.23097(13) 0.58588(11) 0.60629(10) 0.0976(7) Uani d D 1 A 1
F F7 0.1377(4) 0.5736(5) 0.5906(5) 0.149(5) Uani d PDU 0.642(8) A 1
F F8 0.2531(7) 0.5860(5) 0.5453(3) 0.148(4) Uani d PDU 0.642(8) A 1
F F9 0.3260(6) 0.6014(6) 0.6162(7) 0.202(6) Uani d PDU 0.642(8) A 1
F F10 0.2062(9) 0.5965(4) 0.6642(3) 0.160(4) Uani d PDU 0.642(8) A 1
F F11 0.2070(8) 0.6478(3) 0.5966(4) 0.152(4) Uani d PDU 0.642(8) A 1
F F12 0.2526(8) 0.5280(3) 0.6135(6) 0.172(4) Uani d PDU 0.642(8) A 1
F F7' 0.1525(8) 0.5452(6) 0.6025(8) 0.144(6) Uani d PDU 0.358(8) A 2
F F8' 0.2109(15) 0.6072(8) 0.5523(5) 0.176(7) Uani d PDU 0.358(8) A 2
F F9' 0.3138(10) 0.6183(9) 0.6111(10) 0.216(10) Uani d PDU 0.358(8) A 2
F F10' 0.2563(14) 0.5529(8) 0.6578(6) 0.181(7) Uani d PDU 0.358(8) A 2
F F11' 0.1775(13) 0.6218(7) 0.6410(8) 0.191(7) Uani d PDU 0.358(8) A 2
F F12' 0.2794(8) 0.5382(6) 0.5759(7) 0.126(5) Uani d PDU 0.358(8) A 2
C C1 0.6537(4) 0.5322(2) 0.5993(2) 0.0574(13) Uani d . 1 . .
H H1 0.7115 0.5332 0.6065 0.069 Uiso calc R 1 . .
C C2 0.6007(4) 0.5050(2) 0.6325(2) 0.0640(15) Uani d . 1 . .
H H2 0.6233 0.4874 0.6612 0.077 Uiso calc R 1 . .
C C3 0.5135(4) 0.5034(2) 0.6233(2) 0.0599(14) Uani d . 1 . .
C C4 0.4529(5) 0.4756(3) 0.6602(3) 0.0795(19) Uani d . 1 . .
H H4A 0.4157 0.4533 0.6404 0.119 Uiso calc R 1 . .
H H4B 0.4198 0.5010 0.6790 0.119 Uiso calc R 1 . .
H H4C 0.4847 0.4547 0.6847 0.119 Uiso calc R 1 . .
C C5 0.4844(3) 0.5286(2) 0.5794(2) 0.0504(12) Uani d . 1 . .
H H5 0.4268 0.5275 0.5713 0.060 Uiso calc R 1 . .
C C6 0.5392(3) 0.55558(19) 0.54703(19) 0.0442(10) Uani d . 1 . .
C C7 0.5127(3) 0.5858(2) 0.50108(19) 0.0444(10) Uani d . 1 . .
C C8 0.4294(3) 0.5875(2) 0.4828(2) 0.0511(12) Uani d . 1 . .
H H8 0.3874 0.5679 0.4993 0.061 Uiso calc R 1 . .
C C9 0.4094(4) 0.6185(2) 0.4396(2) 0.0578(14) Uani d . 1 . .
C C10 0.3189(4) 0.6210(3) 0.4195(3) 0.083(2) Uani d . 1 . .
H H10A 0.3117 0.6521 0.3987 0.124 Uiso calc R 1 . .
H H10B 0.2804 0.6219 0.4486 0.124 Uiso calc R 1 . .
H H10C 0.3074 0.5907 0.3983 0.124 Uiso calc R 1 . .
C C11 0.4744(4) 0.6475(3) 0.4170(2) 0.0625(15) Uani d . 1 . .
H H11 0.4628 0.6693 0.3887 0.075 Uiso calc R 1 . .
C C12 0.5555(4) 0.6441(3) 0.4361(2) 0.0597(14) Uani d . 1 . .
H H12 0.5982 0.6636 0.4202 0.072 Uiso calc R 1 . .
C C13 0.7610(4) 0.6803(3) 0.6787(2) 0.0647(15) Uani d . 1 . .
H H13 0.7970 0.6528 0.6698 0.078 Uiso calc R 1 . .
C C14 0.7379(4) 0.6864(3) 0.7296(2) 0.0709(17) Uani d . 1 . .
H H14 0.7563 0.6625 0.7547 0.085 Uiso calc R 1 . .
C C15 0.6869(4) 0.7281(3) 0.7445(2) 0.0666(16) Uani d . 1 . .
C C16 0.6626(6) 0.7381(4) 0.8006(3) 0.105(3) Uani d . 1 . .
H H16A 0.6167 0.7628 0.8018 0.158 Uiso calc R 1 . .
H H16B 0.7105 0.7520 0.8192 0.158 Uiso calc R 1 . .
H H16C 0.6451 0.7058 0.8166 0.158 Uiso calc R 1 . .
C C17 0.6578(4) 0.7617(3) 0.7048(2) 0.0598(14) Uani d . 1 . .
H H17 0.6228 0.7898 0.7130 0.072 Uiso calc R 1 . .
C C18 0.6811(3) 0.7528(2) 0.6540(2) 0.0488(11) Uani d . 1 . .
C C19 0.6481(3) 0.7839(2) 0.6098(2) 0.0493(11) Uani d . 1 . .
C C20 0.5902(4) 0.8243(2) 0.6140(2) 0.0575(13) Uani d . 1 . .
H H20 0.5705 0.8338 0.6470 0.069 Uiso calc R 1 . .
C C21 0.5606(4) 0.8514(3) 0.5703(2) 0.0626(15) Uani d . 1 . .
C C22 0.4973(5) 0.8952(3) 0.5749(3) 0.089(2) Uani d . 1 . .
H H22A 0.5256 0.9263 0.5867 0.133 Uiso calc R 1 . .
H H22B 0.4541 0.8856 0.5997 0.133 Uiso calc R 1 . .
H H22C 0.4718 0.9015 0.5413 0.133 Uiso calc R 1 . .
C C23 0.5920(4) 0.8358(3) 0.5231(2) 0.0636(15) Uani d . 1 . .
H H23 0.5739 0.8523 0.4925 0.076 Uiso calc R 1 . .
C C24 0.6512(4) 0.7952(2) 0.5201(2) 0.0582(14) Uani d . 1 . .
H H24 0.6723 0.7857 0.4874 0.070 Uiso calc R 1 . .
C C25 0.8509(5) 0.5080(3) 0.5210(3) 0.082(2) Uani d . 1 . .
H H25A 0.8356 0.4834 0.5479 0.124 Uiso calc R 1 . .
H H25B 0.9020 0.4966 0.5040 0.124 Uiso calc R 1 . .
H H25C 0.8059 0.5103 0.4957 0.124 Uiso calc R 1 . .
C C26 0.8654(3) 0.5612(2) 0.5453(2) 0.0552(13) Uani d . 1 . .
C C27 0.9355(4) 0.5823(3) 0.5699(2) 0.0666(16) Uani d . 1 . .
H H27 0.9868 0.5653 0.5760 0.080 Uiso calc R 1 . .
C C28 0.9155(3) 0.6339(3) 0.5840(2) 0.0587(14) Uani d . 1 . .
C C29 0.9666(5) 0.6750(3) 0.6102(3) 0.089(2) Uani d . 1 . .
H H29A 0.9410 0.6838 0.6432 0.134 Uiso calc R 1 . .
H H29B 0.9689 0.7056 0.5884 0.134 Uiso calc R 1 . .
H H29C 1.0232 0.6621 0.6161 0.134 Uiso calc R 1 . .
C C30 0.7581(5) 0.6121(3) 0.3786(2) 0.079(2) Uani d . 1 . .
H H30A 0.7533 0.5805 0.3988 0.119 Uiso calc R 1 . .
H H30B 0.8025 0.6082 0.3532 0.119 Uiso calc R 1 . .
H H30C 0.7053 0.6188 0.3611 0.119 Uiso calc R 1 . .
C C31 0.7787(4) 0.6572(2) 0.4145(2) 0.0550(13) Uani d . 1 . .
C C32 0.8278(4) 0.7021(2) 0.4071(2) 0.0637(15) Uani d . 1 . .
H H32 0.8547 0.7120 0.3761 0.076 Uiso calc R 1 . .
C C33 0.8292(4) 0.7289(2) 0.4534(2) 0.0564(13) Uani d . 1 . .
C C34 0.8739(5) 0.7783(3) 0.4692(3) 0.081(2) Uani d . 1 . .
H H34A 0.8482 0.8076 0.4518 0.121 Uiso calc R 1 . .
H H34B 0.9327 0.7760 0.4595 0.121 Uiso calc R 1 . .
H H34C 0.8695 0.7828 0.5065 0.121 Uiso calc R 1 . .
N N1 0.6243(3) 0.55719(17) 0.55722(16) 0.0477(9) Uani d . 1 . .
N N2 0.5750(3) 0.61367(18) 0.47713(16) 0.0491(10) Uani d . 1 . .
N N3 0.7341(3) 0.71233(18) 0.64111(16) 0.0506(10) Uani d . 1 . .
N N4 0.6791(3) 0.76927(18) 0.56272(16) 0.0493(10) Uani d . 1 . .
N N5 0.8039(3) 0.59830(17) 0.54523(18) 0.0491(10) Uani d . 1 . .
N N6 0.7502(3) 0.65772(18) 0.46354(16) 0.0501(10) Uani d . 1 . .
N N7 0.8342(3) 0.64258(19) 0.56943(17) 0.0517(10) Uani d . 1 . .
N N8 0.7813(3) 0.70231(18) 0.48757(16) 0.0523(10) Uani d . 1 . .
N N9 0.5472(7) 0.6658(4) 0.6075(5) 0.141(4) Uani d . 1 . .
C C35 0.5081(8) 0.6643(4) 0.6444(5) 0.114(3) Uani d . 1 . .
C C36 0.4509(10) 0.6659(6) 0.6894(6) 0.184(6) Uani d . 1 . .
H H36A 0.4229 0.6327 0.6930 0.276 Uiso calc R 1 . .
H H36B 0.4092 0.6929 0.6841 0.276 Uiso calc R 1 . .
H H36C 0.4828 0.6733 0.7206 0.276 Uiso calc R 1 . .
N N10 0.1750(9) 0.5449(6) 0.3492(6) 0.098(4) Uani d P 0.50 . .
C C37 0.1864(9) 0.5530(7) 0.3079(7) 0.080(4) Uani d P 0.50 . .
C C38 0.2009(14) 0.5700(10) 0.2543(9) 0.130(7) Uani d P 0.50 . .
H H38A 0.2205 0.5410 0.2338 0.195 Uiso calc PR 0.50 . .
H H38B 0.2429 0.5973 0.2540 0.195 Uiso calc PR 0.50 . .
H H38C 0.1488 0.5831 0.2398 0.195 Uiso calc PR 0.50 . .
N N11 0.4043(17) 0.5748(10) 0.7831(9) 0.151(8) Uani d P 0.50 . .
C C39 0.4664(19) 0.5547(11) 0.7890(9) 0.120(7) Uani d P 0.50 . .
C C40 0.5273(15) 0.5147(9) 0.8050(8) 0.126(7) Uani d P 0.50 . .
H H40A 0.5494 0.5231 0.8390 0.188 Uiso calc PR 0.50 . .
H H40B 0.5730 0.5133 0.7801 0.188 Uiso calc PR 0.50 . .
H H40C 0.4996 0.4812 0.8063 0.188 Uiso calc PR 0.50 . .

loop_
_atom_site_aniso_label
_atom_site_aniso_U_11
_atom_site_aniso_U_22
_atom_site_aniso_U_33
_atom_site_aniso_U_12
_atom_site_aniso_U_13
_atom_site_aniso_U_23
Pd1 0.0366(2) 0.0566(2) 0.0400(2) -0.00132(16) -0.00208(14) 0.00107(16)
Pd2 0.0434(2) 0.0594(2) 0.0383(2) -0.00114(17) 0.00063(15) -0.00286(16)
P1 0.0805(12) 0.1043(14) 0.0540(9) -0.0089(11) -0.0039(9) 0.0150(9)
F1 0.131(7) 0.099(6) 0.117(9) -0.011(6) 0.027(6) 0.027(6)
F2 0.102(7) 0.201(13) 0.099(7) 0.003(7) -0.037(6) -0.010(8)
F3 0.202(12) 0.144(10) 0.171(13) -0.028(10) 0.015(10) 0.080(10)
F4 0.093(7) 0.157(12) 0.200(11) -0.027(6) -0.034(7) 0.029(9)
F5 0.187(14) 0.142(9) 0.091(6) 0.038(9) -0.026(7) -0.017(6)
F6 0.232(18) 0.200(13) 0.104(7) 0.024(11) 0.073(9) -0.028(8)
F1' 0.179(16) 0.169(16) 0.067(9) -0.053(14) 0.009(10) 0.014(11)
F2' 0.080(10) 0.190(17) 0.133(15) 0.043(10) -0.007(9) -0.025(13)
F3' 0.131(11) 0.162(16) 0.083(10) 0.015(12) 0.032(9) 0.039(11)
F4' 0.081(10) 0.157(18) 0.234(18) -0.003(10) -0.061(11) 0.073(15)
F5' 0.22(2) 0.130(13) 0.131(14) -0.024(14) -0.027(14) -0.051(11)
F6' 0.19(2) 0.145(13) 0.121(13) -0.013(14) 0.021(13) -0.043(11)
P2 0.0608(12) 0.134(2) 0.0981(16) 0.0078(12) -0.0108(11) -0.0144(15)
F7 0.046(4) 0.253(13) 0.148(8) 0.020(6) -0.018(5) -0.002(10)
F8 0.138(8) 0.170(10) 0.136(7) 0.009(7) 0.067(6) -0.033(7)
F9 0.112(8) 0.183(12) 0.310(15) -0.019(8) -0.072(9) -0.056(11)
F10 0.265(12) 0.139(9) 0.076(5) 0.029(8) -0.008(7) 0.007(5)
F11 0.215(10) 0.126(7) 0.115(7) 0.055(7) 0.035(7) -0.001(6)
F12 0.171(9) 0.118(7) 0.228(12) 0.018(7) -0.037(9) 0.004(8)
F7' 0.066(9) 0.207(15) 0.158(13) 0.012(10) 0.012(9) -0.017(12)
F8' 0.212(14) 0.180(14) 0.135(12) 0.058(12) -0.009(12) 0.029(11)
F9' 0.143(15) 0.191(19) 0.313(19) -0.046(14) -0.074(15) 0.037(16)
F10' 0.239(15) 0.179(13) 0.126(12) 0.036(12) -0.031(12) 0.027(11)
F11' 0.257(15) 0.165(13) 0.152(13) 0.070(12) 0.023(13) -0.026(11)
F12' 0.055(7) 0.153(11) 0.170(13) 0.008(8) 0.016(8) -0.014(10)
C1 0.048(3) 0.065(3) 0.059(3) 0.003(3) -0.005(2) 0.011(3)
C2 0.066(4) 0.069(4) 0.057(3) 0.000(3) -0.003(3) 0.019(3)
C3 0.059(3) 0.058(3) 0.063(3) 0.000(3) 0.007(3) 0.000(3)
C4 0.078(4) 0.083(4) 0.078(4) -0.011(4) 0.011(4) 0.020(4)
C5 0.043(3) 0.053(3) 0.056(3) -0.004(2) 0.003(2) 0.001(2)
C6 0.038(2) 0.048(2) 0.046(3) 0.002(2) -0.002(2) -0.006(2)
C7 0.036(2) 0.050(3) 0.047(3) 0.004(2) -0.001(2) -0.008(2)
C8 0.041(3) 0.062(3) 0.051(3) 0.008(2) -0.006(2) -0.007(2)
C9 0.047(3) 0.074(4) 0.052(3) 0.017(3) -0.010(2) -0.019(3)
C10 0.053(4) 0.116(6) 0.079(5) 0.020(4) -0.024(3) -0.009(4)
C11 0.064(4) 0.081(4) 0.043(3) 0.013(3) -0.013(3) 0.001(3)
C12 0.056(3) 0.079(4) 0.043(3) 0.005(3) -0.003(2) 0.008(3)
C13 0.064(4) 0.081(4) 0.049(3) 0.013(3) 0.000(3) 0.004(3)
C14 0.073(4) 0.092(5) 0.048(3) 0.011(4) -0.001(3) 0.015(3)
C15 0.066(4) 0.090(4) 0.044(3) 0.003(3) 0.002(3) 0.006(3)
C16 0.122(7) 0.152(8) 0.042(3) 0.029(6) 0.010(4) 0.012(4)
C17 0.063(3) 0.074(4) 0.042(3) 0.006(3) 0.006(3) -0.002(3)
C18 0.041(3) 0.063(3) 0.043(3) -0.006(2) 0.004(2) 0.004(2)
C19 0.046(3) 0.058(3) 0.043(3) -0.004(2) 0.006(2) 0.001(2)
C20 0.056(3) 0.067(3) 0.050(3) 0.004(3) 0.010(2) 0.007(3)
C21 0.051(3) 0.070(4) 0.067(4) 0.003(3) 0.005(3) 0.011(3)
C22 0.078(5) 0.089(5) 0.099(6) 0.027(4) 0.013(4) 0.024(4)
C23 0.060(3) 0.075(4) 0.055(3) -0.002(3) -0.002(3) 0.013(3)
C24 0.061(3) 0.069(4) 0.045(3) 0.000(3) -0.001(2) 0.004(2)
C25 0.076(5) 0.071(4) 0.100(5) 0.017(4) -0.005(4) -0.011(4)
C26 0.043(3) 0.066(3) 0.057(3) 0.005(2) 0.000(2) 0.004(3)
C27 0.042(3) 0.092(4) 0.066(4) 0.013(3) -0.007(3) 0.001(3)
C28 0.040(3) 0.086(4) 0.049(3) -0.002(3) -0.003(2) -0.003(3)
C29 0.062(4) 0.115(6) 0.091(5) -0.008(4) -0.019(4) -0.025(5)
C30 0.088(5) 0.100(5) 0.049(3) -0.024(4) 0.011(3) -0.024(3)
C31 0.056(3) 0.067(3) 0.042(3) -0.009(3) 0.001(2) -0.004(2)
C32 0.069(4) 0.075(4) 0.047(3) -0.012(3) 0.014(3) 0.003(3)
C33 0.057(3) 0.061(3) 0.050(3) -0.005(3) 0.010(3) 0.001(2)
C34 0.089(5) 0.072(4) 0.081(5) -0.025(4) 0.020(4) -0.011(4)
N1 0.040(2) 0.058(2) 0.045(2) 0.0018(19) -0.0024(18) 0.0052(19)
N2 0.043(2) 0.063(3) 0.042(2) 0.0023(19) -0.0029(18) -0.0023(19)
N3 0.047(2) 0.066(3) 0.039(2) 0.002(2) -0.0028(18) 0.0014(19)
N4 0.048(2) 0.059(2) 0.041(2) -0.005(2) 0.0020(18) 0.0022(19)
N5 0.040(2) 0.056(2) 0.052(2) -0.0030(18) -0.0013(18) -0.0017(19)
N6 0.050(2) 0.061(3) 0.039(2) -0.011(2) 0.0021(18) -0.0049(19)
N7 0.037(2) 0.070(3) 0.048(2) 0.002(2) -0.0041(18) -0.011(2)
N8 0.054(3) 0.063(3) 0.039(2) -0.010(2) 0.0058(19) -0.0046(19)
N9 0.128(8) 0.137(8) 0.157(10) -0.014(7) -0.001(7) -0.032(7)
C35 0.111(8) 0.097(6) 0.133(9) -0.021(6) -0.015(7) -0.022(7)
C36 0.195(15) 0.187(14) 0.170(13) -0.026(13) 0.015(12) -0.020(11)
N10 0.087(9) 0.119(11) 0.089(10) -0.004(8) -0.012(8) 0.005(9)
C37 0.062(8) 0.103(11) 0.076(9) -0.026(7) -0.025(7) 0.018(8)
C38 0.118(16) 0.155(19) 0.117(16) -0.042(15) -0.016(13) 0.003(15)
N11 0.17(2) 0.147(18) 0.138(17) 0.003(17) 0.001(17) -0.017(14)
C39 0.14(2) 0.128(19) 0.096(14) 0.001(16) -0.009(15) -0.023(13)
C40 0.122(16) 0.138(17) 0.117(16) -0.012(15) -0.022(13) -0.037(14)

loop_
_atom_type_symbol
_atom_type_description
_atom_type_scat_dispersion_real
_atom_type_scat_dispersion_imag
_atom_type_scat_source
C C 0.0033 0.0016 'International Tables Vol C Tables 4.2.6.8 and 6.1.1.4'
H H 0.0000 0.0000 'International Tables Vol C Tables 4.2.6.8 and 6.1.1.4'
N N 0.0061 0.0033 'International Tables Vol C Tables 4.2.6.8 and 6.1.1.4'
F F 0.0171 0.0103 'International Tables Vol C Tables 4.2.6.8 and 6.1.1.4'
P P 0.1023 0.0942 'International Tables Vol C Tables 4.2.6.8 and 6.1.1.4'
Pd Pd -0.9988 1.0072 'International Tables Vol C Tables 4.2.6.8 and 6.1.1.4'

loop_
_geom_angle_atom_site_label_1
_geom_angle_atom_site_label_2
_geom_angle_atom_site_label_3
_geom_angle
_geom_angle_publ_flag
N1 Pd1 N2 80.7(2) y
N1 Pd1 N5 97.8(2) ?
N1 Pd1 N6 175.2(2) ?
N1 Pd1 Pd2 114.50(10) ?
N2 Pd1 N5 177.2(2) ?
N2 Pd1 N6 96.2(2) ?
N2 Pd1 Pd2 114.20(10) ?
N3 Pd2 N4 80.9(2) y
N3 Pd2 N7 96.5(2) ?
N3 Pd2 N8 177.5(2) ?
N3 Pd2 Pd1 114.60(10) ?
N4 Pd2 N7 175.6(2) ?
N4 Pd2 N8 97.4(2) ?
N4 Pd2 Pd1 114.40(10) ?
N5 Pd1 N6 85.1(2) y
N5 Pd1 Pd2 64.20(10) ?
N6 Pd1 Pd2 63.30(10) ?
N7 Pd2 N8 85.1(2) y
N7 Pd2 Pd1 63.40(10) ?
N8 Pd2 Pd1 64.30(10) ?
F1 P1 F2 92.2(6) ?
F1 P1 F3 177.9(8) ?
F1 P1 F4 89.1(6) ?
F1 P1 F5 90.5(6) ?
F1 P1 F6 89.2(6) ?
F2 P1 F3 89.9(7) ?
F2 P1 F4 178.1(8) ?
F2 P1 F5 89.4(6) ?
F2 P1 F6 90.3(7) ?
F3 P1 F4 88.8(7) ?
F3 P1 F5 89.6(6) ?
F3 P1 F6 90.6(6) ?
F4 P1 F5 89.2(6) ?
F4 P1 F6 91.1(7) ?
F5 P1 F6 179.7(8) ?
F7 P2 F8 87.5(6) ?
F7 P2 F9 173.8(8) ?
F7 P2 F10 92.4(6) ?
F7 P2 F11 86.4(6) ?
F7 P2 F12 92.7(6) ?
F8 P2 F9 87.1(7) ?
F8 P2 F10 169.6(6) ?
F8 P2 F11 84.4(5) ?
F8 P2 F12 94.1(6) ?
F9 P2 F10 92.4(7) ?
F9 P2 F11 90.1(6) ?
F9 P2 F12 90.6(7) ?
F10 P2 F11 85.2(5) ?
F10 P2 F12 96.3(6) ?
F11 P2 F12 178.3(7) ?
N1 C1 C2 121.8(5) ?
N1 C1 H1 119.1 ?
C2 C1 H1 119.1 ?
C1 C2 C3 120.5(5) ?
C1 C2 H2 119.7 ?
C3 C2 H2 119.7 ?
C5 C3 C2 117.0(5) ?
C5 C3 C4 121.1(6) ?
C2 C3 C4 121.9(6) ?
C3 C4 H4A 109.5 ?
C3 C4 H4B 109.5 ?
H4A C4 H4B 109.5 ?
C3 C4 H4C 109.5 ?
H4A C4 H4C 109.5 ?
H4B C4 H4C 109.5 ?
C3 C5 C6 120.9(5) ?
C3 C5 H5 119.5 ?
C6 C5 H5 119.5 ?
N1 C6 C5 121.0(5) ?
N1 C6 C7 114.7(4) ?
C5 C6 C7 124.3(5) ?
N2 C7 C8 120.9(5) ?
N2 C7 C6 115.4(4) ?
C8 C7 C6 123.6(5) ?
C7 C8 C9 119.7(5) ?
C7 C8 H8 120.1 ?
C9 C8 H8 120.1 ?
C11 C9 C8 117.6(5) ?
C11 C9 C10 122.0(6) ?
C8 C9 C10 120.3(6) ?
C9 C10 H10A 109.5 ?
C9 C10 H10B 109.5 ?
H10A C10 H10B 109.5 ?
C9 C10 H10C 109.5 ?
H10A C10 H10C 109.5 ?
H10B C10 H10C 109.5 ?
C12 C11 C9 120.4(5) ?
C12 C11 H11 119.8 ?
C9 C11 H11 119.8 ?
N2 C12 C11 122.0(6) ?
N2 C12 H12 119.0 ?
C11 C12 H12 119.0 ?
N3 C13 C14 122.3(6) ?
N3 C13 H13 118.9 ?
C14 C13 H13 118.9 ?
C13 C14 C15 120.4(6) ?
C13 C14 H14 119.8 ?
C15 C14 H14 119.8 ?
C14 C15 C17 117.3(5) ?
C14 C15 C16 122.6(6) ?
C17 C15 C16 120.1(6) ?
C15 C16 H16A 109.5 ?
C15 C16 H16B 109.5 ?
H16A C16 H16B 109.5 ?
C15 C16 H16C 109.5 ?
H16A C16 H16C 109.5 ?
H16B C16 H16C 109.5 ?
C18 C17 C15 119.8(6) ?
C18 C17 H17 120.1 ?
C15 C17 H17 120.1 ?
C17 C18 N3 121.1(5) ?
C17 C18 C19 122.8(5) ?
N3 C18 C19 116.0(4) ?
N4 C19 C20 121.0(5) ?
N4 C19 C18 113.8(5) ?
C20 C19 C18 125.2(5) ?
C19 C20 C21 122.0(5) ?
C19 C20 H20 119.0 ?
C21 C20 H20 119.0 ?
C23 C21 C20 116.2(6) ?
C23 C21 C22 121.9(6) ?
C20 C21 C22 121.9(6) ?
C21 C22 H22A 109.5 ?
C21 C22 H22B 109.5 ?
H22A C22 H22B 109.5 ?
C21 C22 H22C 109.5 ?
H22A C22 H22C 109.5 ?
H22B C22 H22C 109.5 ?
C21 C23 C24 120.5(6) ?
C21 C23 H23 119.7 ?
C24 C23 H23 119.7 ?
N4 C24 C23 122.6(5) ?
N4 C24 H24 118.7 ?
C23 C24 H24 118.7 ?
C26 C25 H25A 109.5 ?
C26 C25 H25B 109.5 ?
H25A C25 H25B 109.5 ?
C26 C25 H25C 109.5 ?
H25A C25 H25C 109.5 ?
H25B C25 H25C 109.5 ?
N5 C26 C27 107.4(5) ?
N5 C26 C25 121.4(5) ?
C27 C26 C25 131.2(6) ?
C26 C27 C28 107.7(5) ?
C26 C27 H27 126.1 ?
C28 C27 H27 126.1 ?
N7 C28 C27 107.3(5) ?
N7 C28 C29 121.5(6) ?
C27 C28 C29 131.2(6) ?
C28 C29 H29A 109.5 ?
C28 C29 H29B 109.5 ?
H29A C29 H29B 109.5 ?
C28 C29 H29C 109.5 ?
H29A C29 H29C 109.5 ?
H29B C29 H29C 109.5 ?
C31 C30 H30A 109.5 ?
C31 C30 H30B 109.5 ?
H30A C30 H30B 109.5 ?
C31 C30 H30C 109.5 ?
H30A C30 H30C 109.5 ?
H30B C30 H30C 109.5 ?
N6 C31 C32 107.9(5) ?
N6 C31 C30 120.4(5) ?
C32 C31 C30 131.6(5) ?
C33 C32 C31 107.5(5) ?
C33 C32 H32 126.2 ?
C31 C32 H32 126.2 ?
N8 C33 C32 107.6(5) ?
N8 C33 C34 121.0(5) ?
C32 C33 C34 131.4(6) ?
C33 C34 H34A 109.5 ?
C33 C34 H34B 109.5 ?
H34A C34 H34B 109.5 ?
C33 C34 H34C 109.5 ?
H34A C34 H34C 109.5 ?
H34B C34 H34C 109.5 ?
C1 N1 C6 118.7(5) ?
C1 N1 Pd1 126.4(4) ?
C6 N1 Pd1 114.5(3) ?
C12 N2 C7 119.3(5) ?
C12 N2 Pd1 126.2(4) ?
C7 N2 Pd1 114.5(3) ?
C13 N3 C18 119.0(5) ?
C13 N3 Pd2 126.7(4) ?
C18 N3 Pd2 114.2(3) ?
C24 N4 C19 117.7(5) ?
C24 N4 Pd2 127.3(4) ?
C19 N4 Pd2 115.0(3) ?
C26 N5 N7 109.0(4) ?
C26 N5 Pd1 134.2(4) ?
N7 N5 Pd1 116.0(3) y
C31 N6 N8 107.8(4) ?
C31 N6 Pd1 134.5(4) ?
N8 N6 Pd1 116.9(3) y
C28 N7 N5 108.5(5) ?
C28 N7 Pd2 134.1(4) ?
N5 N7 Pd2 116.3(3) y
C33 N8 N6 109.1(4) ?
C33 N8 Pd2 134.6(4) ?
N6 N8 Pd2 115.5(3) y
N9 C35 C36 173.9(16) ?
C35 C36 H36A 109.5 ?
C35 C36 H36B 109.5 ?
H36A C36 H36B 109.5 ?
C35 C36 H36C 109.5 ?
H36A C36 H36C 109.5 ?
H36B C36 H36C 109.5 ?
N10 C37 C38 174(2) ?
C37 C38 H38A 109.5 ?
C37 C38 H38B 109.5 ?
H38A C38 H38B 109.5 ?
C37 C38 H38C 109.5 ?
H38A C38 H38C 109.5 ?
H38B C38 H38C 109.5 ?
N11 C39 C40 160(3) ?
C39 C40 H40A 109.5 ?
C39 C40 H40B 109.5 ?
H40A C40 H40B 109.5 ?
C39 C40 H40C 109.5 ?
H40A C40 H40C 109.5 ?
H40B C40 H40C 109.5 ?

loop_
_geom_bond_atom_site_label_1
_geom_bond_atom_site_label_2
_geom_bond_distance
_geom_bond_publ_flag
Pd1 Pd2 3.1492(6) y
Pd1 N1 2.022(4) y
Pd1 N2 2.019(4) y
Pd1 N5 2.002(4) y
Pd1 N6 2.008(4) y
Pd2 N3 1.999(4) y
Pd2 N4 2.035(5) y
Pd2 N7 2.022(5) y
Pd2 N8 1.996(4) y
P1 F1 1.579(7) ?
P1 F2 1.566(7) ?
P1 F3 1.570(7) ?
P1 F4 1.592(8) ?
P1 F5 1.579(7) ?
P1 F6 1.563(7) ?
P2 F7 1.555(7) ?
P2 F8 1.594(7) ?
P2 F9 1.569(8) ?
P2 F10 1.551(7) ?
P2 F11 1.642(7) ?
P2 F12 1.526(7) ?
C1 N1 1.332(7) ?
C1 C2 1.375(8) ?
C1 H1 0.9300 ?
C2 C3 1.394(9) ?
C2 H2 0.9300 ?
C3 C5 1.370(8) ?
C3 C4 1.518(8) ?
C4 H4A 0.9600 ?
C4 H4B 0.9600 ?
C4 H4C 0.9600 ?
C5 C6 1.379(7) ?
C5 H5 0.9300 ?
C6 N1 1.365(6) ?
C6 C7 1.464(7) ?
C7 N2 1.358(7) ?
C7 C8 1.392(7) ?
C8 C9 1.393(8) ?
C8 H8 0.9300 ?
C9 C11 1.388(9) ?
C9 C10 1.516(8) ?
C10 H10A 0.9600 ?
C10 H10B 0.9600 ?
C10 H10C 0.9600 ?
C11 C12 1.370(8) ?
C11 H11 0.9300 ?
C12 N2 1.338(7) ?
C12 H12 0.9300 ?
C13 N3 1.329(7) ?
C13 C14 1.358(8) ?
C13 H13 0.9300 ?
C14 C15 1.386(10) ?
C14 H14 0.9300 ?
C15 C17 1.403(8) ?
C15 C16 1.502(9) ?
C16 H16A 0.9600 ?
C16 H16B 0.9600 ?
C16 H16C 0.9600 ?
C17 C18 1.365(7) ?
C17 H17 0.9300 ?
C18 N3 1.367(7) ?
C18 C19 1.474(7) ?
C19 N4 1.349(6) ?
C19 C20 1.380(8) ?
C20 C21 1.392(8) ?
C20 H20 0.9300 ?
C21 C23 1.361(9) ?
C21 C22 1.501(9) ?
C22 H22A 0.9600 ?
C22 H22B 0.9600 ?
C22 H22C 0.9600 ?
C23 C24 1.395(9) ?
C23 H23 0.9300 ?
C24 N4 1.345(7) ?
C24 H24 0.9300 ?
C25 C26 1.507(9) ?
C25 H25A 0.9600 ?
C25 H25B 0.9600 ?
C25 H25C 0.9600 ?
C26 N5 1.354(7) ?
C26 C27 1.379(8) ?
C27 C28 1.399(9) ?
C27 H27 0.9300 ?
C28 N7 1.351(7) ?
C28 C29 1.482(9) ?
C29 H29A 0.9600 ?
C29 H29B 0.9600 ?
C29 H29C 0.9600 ?
C30 C31 1.506(8) ?
C30 H30A 0.9600 ?
C30 H30B 0.9600 ?
C30 H30C 0.9600 ?
C31 N6 1.329(7) ?
C31 C32 1.395(8) ?
C32 C33 1.365(8) ?
C32 H32 0.9300 ?
C33 N8 1.338(7) ?
C33 C34 1.499(8) ?
C34 H34A 0.9600 ?
C34 H34B 0.9600 ?
C34 H34C 0.9600 ?
N5 N7 1.373(6) y
N6 N8 1.382(6) y
N9 C35 1.125(14) ?
C35 C36 1.459(17) ?
C36 H36A 0.9600 ?
C36 H36B 0.9600 ?
C36 H36C 0.9600 ?
N10 C37 1.09(2) ?
C37 C38 1.45(3) ?
C38 H38A 0.9600 ?
C38 H38B 0.9600 ?
C38 H38C 0.9600 ?
N11 C39 1.11(3) ?
C39 C40 1.46(3) ?
C40 H40A 0.9600 ?
C40 H40B 0.9600 ?
C40 H40C 0.9600 ?

loop_
_geom_hbond_atom_site_label_D
_geom_hbond_atom_site_label_H
_geom_hbond_atom_site_label_A
_geom_hbond_site_symmetry_A
_geom_hbond_distance_DH
_geom_hbond_distance_HA
_geom_hbond_distance_DA
_geom_hbond_angle_DHA
C8 H8 F8 . 0.93 2.46 3.200(10) 136.7
C27 H27 F7 1_655 0.93 2.41 3.240(10) 147.2

loop_
_geom_torsion_atom_site_label_1
_geom_torsion_atom_site_label_2
_geom_torsion_atom_site_label_3
_geom_torsion_atom_site_label_4
_geom_torsion
N5 Pd1 Pd2 N8 97.5(2)
N6 Pd1 Pd2 N8 -0.4(2)
N2 Pd1 Pd2 N8 -85.0(2)
N1 Pd1 Pd2 N8 -175.6(2)
N5 Pd1 Pd2 N3 -85.0(2)
N6 Pd1 Pd2 N3 177.2(2)
N2 Pd1 Pd2 N3 92.48(19)
N1 Pd1 Pd2 N3 1.91(19)
N5 Pd1 Pd2 N7 -0.2(2)
N6 Pd1 Pd2 N7 -98.0(2)
N2 Pd1 Pd2 N7 177.3(2)
N1 Pd1 Pd2 N7 86.70(19)
N5 Pd1 Pd2 N4 -175.95(19)
N6 Pd1 Pd2 N4 86.17(19)
N2 Pd1 Pd2 N4 1.50(19)
N1 Pd1 Pd2 N4 -89.08(18)
N1 C1 C2 C3 -1.0(10)
C1 C2 C3 C5 2.0(9)
C1 C2 C3 C4 -177.6(6)
C2 C3 C5 C6 -2.1(9)
C4 C3 C5 C6 177.5(6)
C3 C5 C6 N1 1.2(8)
C3 C5 C6 C7 -176.5(5)
N1 C6 C7 N2 -4.0(6)
C5 C6 C7 N2 173.9(5)
N1 C6 C7 C8 177.2(5)
C5 C6 C7 C8 -4.9(8)
N2 C7 C8 C9 -0.6(8)
C6 C7 C8 C9 178.2(5)
C7 C8 C9 C11 -1.0(8)
C7 C8 C9 C10 -179.6(5)
C8 C9 C11 C12 1.7(9)
C10 C9 C11 C12 -179.8(6)
C9 C11 C12 N2 -0.7(9)
N3 C13 C14 C15 -2.4(11)
C13 C14 C15 C17 2.8(10)
C13 C14 C15 C16 -177.2(8)
C14 C15 C17 C18 -0.9(10)
C16 C15 C17 C18 179.2(7)
C15 C17 C18 N3 -1.6(9)
C15 C17 C18 C19 175.5(6)
C17 C18 C19 N4 179.6(5)
N3 C18 C19 N4 -3.2(7)
C17 C18 C19 C20 -1.1(9)
N3 C18 C19 C20 176.1(5)
N4 C19 C20 C21 0.7(9)
C18 C19 C20 C21 -178.6(5)
C19 C20 C21 C23 -0.1(9)
C19 C20 C21 C22 179.7(6)
C20 C21 C23 C24 -0.6(9)
C22 C21 C23 C24 179.5(6)
C21 C23 C24 N4 0.9(10)
N5 C26 C27 C28 -1.1(7)
C25 C26 C27 C28 178.5(7)
C26 C27 C28 N7 1.8(7)
C26 C27 C28 C29 -178.8(7)
N6 C31 C32 C33 1.3(7)
C30 C31 C32 C33 -176.8(7)
C31 C32 C33 N8 -1.5(7)
C31 C32 C33 C34 177.5(7)
C2 C1 N1 C6 0.0(9)
C2 C1 N1 Pd1 172.6(5)
C5 C6 N1 C1 -0.1(8)
C7 C6 N1 C1 177.8(5)
C5 C6 N1 Pd1 -173.5(4)
C7 C6 N1 Pd1 4.4(5)
N5 Pd1 N1 C1 1.9(5)
N2 Pd1 N1 C1 -175.6(5)
Pd2 Pd1 N1 C1 -63.2(5)
N5 Pd1 N1 C6 174.7(4)
N2 Pd1 N1 C6 -2.8(4)
Pd2 Pd1 N1 C6 109.6(3)
C11 C12 N2 C7 -1.0(8)
C11 C12 N2 Pd1 -179.6(4)
C8 C7 N2 C12 1.6(7)
C6 C7 N2 C12 -177.2(5)
C8 C7 N2 Pd1 -179.6(4)
C6 C7 N2 Pd1 1.6(5)
N6 Pd1 N2 C12 3.1(5)
N1 Pd1 N2 C12 179.3(5)
Pd2 Pd1 N2 C12 66.5(5)
N6 Pd1 N2 C7 -175.6(4)
N1 Pd1 N2 C7 0.6(4)
Pd2 Pd1 N2 C7 -112.1(3)
C14 C13 N3 C18 -0.2(9)
C14 C13 N3 Pd2 -178.4(5)
C17 C18 N3 C13 2.1(8)
C19 C18 N3 C13 -175.1(5)
C17 C18 N3 Pd2 -179.4(4)
C19 C18 N3 Pd2 3.4(6)
N7 Pd2 N3 C13 -0.1(5)
N4 Pd2 N3 C13 176.3(5)
Pd1 Pd2 N3 C13 63.5(5)
N7 Pd2 N3 C18 -178.5(4)
N4 Pd2 N3 C18 -2.0(4)
Pd1 Pd2 N3 C18 -114.8(3)
C23 C24 N4 C19 -0.4(8)
C23 C24 N4 Pd2 176.8(4)
C20 C19 N4 C24 -0.4(8)
C18 C19 N4 C24 178.9(5)
C20 C19 N4 Pd2 -177.9(4)
C18 C19 N4 Pd2 1.4(6)
N8 Pd2 N4 C24 1.1(5)
N3 Pd2 N4 C24 -177.0(5)
Pd1 Pd2 N4 C24 -64.0(5)
N8 Pd2 N4 C19 178.3(4)
N3 Pd2 N4 C19 0.2(4)
Pd1 Pd2 N4 C19 113.2(4)
C27 C26 N5 N7 0.0(6)
C25 C26 N5 N7 -179.6(6)
C27 C26 N5 Pd1 169.3(4)
C25 C26 N5 Pd1 -10.4(9)
N6 Pd1 N5 C26 -105.8(5)
N1 Pd1 N5 C26 78.1(5)
Pd2 Pd1 N5 C26 -168.5(6)
N6 Pd1 N5 N7 62.9(4)
N1 Pd1 N5 N7 -113.2(4)
Pd2 Pd1 N5 N7 0.2(3)
C32 C31 N6 N8 -0.6(7)
C30 C31 N6 N8 177.8(6)
C32 C31 N6 Pd1 -169.5(4)
C30 C31 N6 Pd1 8.9(9)
N5 Pd1 N6 C31 105.1(6)
N2 Pd1 N6 C31 -77.4(6)
Pd2 Pd1 N6 C31 168.7(6)
N5 Pd1 N6 N8 -63.0(4)
N2 Pd1 N6 N8 114.5(4)
Pd2 Pd1 N6 N8 0.5(3)
C27 C28 N7 N5 -1.8(6)
C29 C28 N7 N5 178.7(6)
C27 C28 N7 Pd2 -169.2(4)
C29 C28 N7 Pd2 11.3(9)
C26 N5 N7 C28 1.1(6)
Pd1 N5 N7 C28 -170.3(4)
C26 N5 N7 Pd2 171.1(4)
Pd1 N5 N7 Pd2 -0.4(5)
N8 Pd2 N7 C28 103.2(5)
N3 Pd2 N7 C28 -78.8(5)
Pd1 Pd2 N7 C28 166.9(6)
N8 Pd2 N7 N5 -63.5(4)
N3 Pd2 N7 N5 114.5(4)
Pd1 Pd2 N7 N5 0.2(3)
C32 C33 N8 N6 1.2(7)
C34 C33 N8 N6 -177.9(6)
C32 C33 N8 Pd2 170.4(5)
C34 C33 N8 Pd2 -8.7(10)
C31 N6 N8 C33 -0.4(6)
Pd1 N6 N8 C33 170.8(4)
C31 N6 N8 Pd2 -171.9(4)
Pd1 N6 N8 Pd2 -0.8(5)
N7 Pd2 N8 C33 -105.4(6)
N4 Pd2 N8 C33 78.2(6)
Pd1 Pd2 N8 C33 -168.2(6)
N7 Pd2 N8 N6 63.3(4)
N4 Pd2 N8 N6 -113.1(4)
Pd1 Pd2 N8 N6 0.5(3)
